data_7235441
loop_
_publ_author_name
'Verma, Girijesh Kumar'
'Shukla, Gaurav'
'Nagaraju, Anugula'
'Srivastava, Abhijeet'
'Raghuvanshi, Keshav'
'Singh, Maya Shankar'

_publ_section_title
;
 DMAP-promoted domino annulation of \b-ketothioamides with internal
 alkynes: a highly regioselective access to functionalized
 1,3-thiazolidin-4-ones at room temperature
;
_journal_issue 23
_journal_name_full 'RSC Adv.'
_journal_page_first 11640
_journal_paper_doi 10.1039/C4RA00131A
_journal_volume 4
_journal_year 2014
_chemical_formula_sum 'C22 H17 N O6 S'
_chemical_formula_weight 423.44
_space_group_IT_number 1
_space_group_name_Hall 'P 1'
_space_group_name_H-M_alt 'P 1'
_symmetry_cell_setting triclinic
_symmetry_space_group_name_H-M 'P 1'
_atom_sites_solution_hydrogens geom
_atom_sites_solution_primary direct
_atom_sites_solution_secondary difmap
_audit_creation_method SHELXL-97
_cell_angle_alpha 100.555(10)
_cell_angle_beta 102.810(11)
_cell_angle_gamma 96.767(11)
_cell_formula_units_Z 2
_cell_length_a 7.1542(10)
_cell_length_b 10.7836(15)
_cell_length_c 13.6937(16)
_cell_measurement_temperature 293(2)
_cell_measurement_theta_max 0.947
_cell_measurement_theta_min 0.937
_cell_volume 998.8(2)
_computing_structure_refinement 'SHELXL-97 (Sheldrick, 1997)'
_diffrn_ambient_temperature 293(2)
_diffrn_measured_fraction_theta_full 0.998
_diffrn_measured_fraction_theta_max 0.838
_diffrn_radiation_monochromator graphite
_diffrn_radiation_source 'fine-focus sealed tube'
_diffrn_radiation_type MoK\a
_diffrn_radiation_wavelength 0.71073
_diffrn_reflns_av_R_equivalents 0.0328
_diffrn_reflns_av_sigmaI/netI 0.0817
_diffrn_reflns_limit_h_max 9
_diffrn_reflns_limit_h_min -9
_diffrn_reflns_limit_k_max 13
_diffrn_reflns_limit_k_min -14
_diffrn_reflns_limit_l_max 16
_diffrn_reflns_limit_l_min -18
_diffrn_reflns_number 7423
_diffrn_reflns_theta_full 25.00
_diffrn_reflns_theta_max 29.07
_diffrn_reflns_theta_min 3.26
_exptl_absorpt_coefficient_mu 0.202
_exptl_crystal_density_diffrn 1.408
_exptl_crystal_density_method 'Not measured'
_exptl_crystal_F_000 440
_exptl_crystal_size_max 0.32
_exptl_crystal_size_mid 0.29
_exptl_crystal_size_min 0.27
_refine_diff_density_max 0.248
_refine_diff_density_min -0.369
_refine_diff_density_rms 0.068
_refine_ls_abs_structure_details 'Flack H D (1983), Acta Cryst. A39, 876-881'
_refine_ls_abs_structure_Flack -0.1(3)
_refine_ls_extinction_method none
_refine_ls_goodness_of_fit_ref 0.970
_refine_ls_hydrogen_treatment mixed
_refine_ls_matrix_type full
_refine_ls_number_parameters 541
_refine_ls_number_reflns 5889
_refine_ls_number_restraints 3
_refine_ls_restrained_S_all 0.970
_refine_ls_R_factor_all 0.0851
_refine_ls_R_factor_gt 0.0403
_refine_ls_shift/su_max 0.000
_refine_ls_shift/su_mean 0.000
_refine_ls_structure_factor_coef Fsqd
_refine_ls_weighting_details 'calc w=1/[\s^2^(Fo^2^)+(0.1947P)^2^+2.7766P] where P=(Fo^2^+2Fc^2^)/3'
_refine_ls_weighting_scheme calc
_refine_ls_wR_factor_gt 0.1077
_refine_ls_wR_factor_ref 0.1788
_reflns_number_gt 3645
_reflns_number_total 5889
_reflns_threshold_expression >2sigma(I)
_cod_data_source_file c4ra00131a2.cif
_cod_data_source_block dead-iia
_cod_depositor_comments
;
The following automatic conversions were performed:

data item '_symmetry_cell_setting' value 'Triclinic' was changed to
'triclinic' in accordance with the
/home/saulius/struct/COD-crude-data/automatic-downloads/DataCite-retrospective/RSC/depositions/lib/dictionaries/cif_core.dic
dictionary named 'cif_core.dic' version 2.4.2 last updated on
2011-04-26.

Automatic conversion script
Id: cif_fix_values 6909 2019-04-08 15:41:33Z antanas 
;
_cod_database_code 7235441

loop_
_symmetry_equiv_pos_as_xyz
'x, y, z'

loop_
_atom_site_label
_atom_site_type_symbol
_atom_site_fract_x
_atom_site_fract_y
_atom_site_fract_z
_atom_site_U_iso_or_equiv
_atom_site_adp_type
_atom_site_occupancy
_atom_site_symmetry_multiplicity
_atom_site_calc_flag
_atom_site_refinement_flags
S2 S -0.4352(4) -0.2796(2) -0.50621(19) 0.0334(6) Uani 1 1 d .
S1 S 0.0961(4) -0.1666(2) -0.47513(19) 0.0333(7) Uani 1 1 d .
O4 O 0.2086(17) -0.4491(10) -0.3456(8) 0.056(3) Uani 1 1 d .
O9 O -0.2593(17) -0.3210(9) -0.3241(7) 0.049(3) Uani 1 1 d .
O7 O 0.061(2) 0.0649(11) 0.0749(8) 0.078(4) Uani 1 1 d .
N2 N -0.3993(15) -0.0306(10) -0.4765(8) 0.035(2) Uani 1 1 d .
O12 O -0.7543(16) -0.4539(9) -0.8343(8) 0.055(3) Uani 1 1 d .
O11 O -0.5854(17) -0.4849(10) -0.6848(9) 0.058(3) Uani 1 1 d .
N1 N 0.0635(15) -0.4154(10) -0.5040(8) 0.030(2) Uani 1 1 d .
O6 O 0.4221(17) 0.0092(10) -0.1446(7) 0.055(3) Uani 1 1 d .
C35 C -0.6166(19) -0.2747(13) -0.7044(10) 0.038(3) Uani 1 1 d .
H35 H -0.6574 -0.2260 -0.7521 0.046 Uiso 1 1 calc R
O3 O -0.0780(16) -0.1239(10) -0.6573(8) 0.056(3) Uani 1 1 d .
O8 O 0.1982(18) -0.0966(13) 0.1380(8) 0.066(3) Uani 1 1 d .
O1 O -0.5364(19) -0.3492(11) -1.1159(8) 0.066(4) Uani 1 1 d .
O5 O 0.2518(16) 0.0358(10) -0.2976(8) 0.053(3) Uani 1 1 d .
O2 O -0.403(2) -0.5142(11) -1.0579(8) 0.077(4) Uani 1 1 d .
C28 C -0.087(2) -0.0633(13) -0.1036(8) 0.047(3) Uani 1 1 d .
H28 H -0.1430 0.0021 -0.1282 0.057 Uiso 1 1 calc R
C7 C -0.358(2) -0.4043(14) -0.9811(11) 0.047(3) Uani 1 1 d .
O10 O -0.5508(15) 0.0003(9) -0.6359(7) 0.049(3) Uani 1 1 d .
C17 C 0.0068(16) -0.5535(9) -0.5528(8) 0.030(2) Uani 1 1 d .
C43 C -0.097(2) 0.2828(14) -0.3538(12) 0.056(4) Uani 1 1 d .
H43 H 0.0336 0.3190 -0.3333 0.067 Uiso 1 1 calc R
C39 C -0.339(2) 0.1009(12) -0.4289(9) 0.041(3) Uani 1 1 d .
C24 C 0.098(2) -0.1373(13) 0.0347(9) 0.039(3) Uani 1 1 d .
C27 C -0.1098(19) -0.1805(14) -0.1664(10) 0.038(3) Uani 1 1 d .
C34 C -0.5309(16) -0.2153(10) -0.6114(10) 0.031(2) Uani 1 1 d .
C36 C -0.6524(15) -0.4107(12) -0.7383(10) 0.037(3) Uani 1 1 d .
C26 C -0.028(2) -0.2779(13) -0.1283(10) 0.042(3) Uani 1 1 d .
H26 H -0.0397 -0.3571 -0.1717 0.051 Uiso 1 1 calc R
C9 C -0.0738(17) -0.3395(11) -0.6575(9) 0.034(3) Uani 1 1 d .
H9 H -0.1065 -0.4231 -0.6956 0.041 Uiso 1 1 calc R
C33 C -0.5006(18) -0.0685(11) -0.5825(10) 0.038(3) Uani 1 1 d .
C11 C 0.1588(19) -0.3759(11) -0.4044(10) 0.033(3) Uani 1 1 d .
C25 C 0.072(2) -0.2585(14) -0.0268(11) 0.050(4) Uani 1 1 d .
H25 H 0.1204 -0.3250 -0.0003 0.060 Uiso 1 1 calc R
C10 C 0.0213(18) -0.3188(12) -0.5540(9) 0.031(3) Uani 1 1 d .
C5 C -0.233(2) -0.2683(11) -0.8176(9) 0.033(3) Uani 1 1 d .
C4 C -0.3120(19) -0.1687(12) -0.8575(10) 0.039(3) Uani 1 1 d .
H4 H -0.2892 -0.0877 -0.8151 0.046 Uiso 1 1 calc R
C30 C -0.2201(18) -0.2106(12) -0.2775(8) 0.036(3) Uani 1 1 d .
C32 C -0.3560(17) -0.1265(11) -0.4225(10) 0.030(3) Uani 1 1 d .
C31 C -0.2670(17) -0.1042(11) -0.3242(8) 0.032(3) Uani 1 1 d .
H31 H -0.2346 -0.0210 -0.2852 0.039 Uiso 1 1 calc R
C12 C 0.1913(18) -0.2372(13) -0.3736(8) 0.032(3) Uani 1 1 d .
C23 C 0.160(3) 0.0308(16) 0.1657(12) 0.078(6) Uani 1 1 d .
H23A H 0.0806 0.0349 0.2147 0.093 Uiso 1 1 calc R
H23B H 0.2813 0.0895 0.1968 0.093 Uiso 1 1 calc R
C3 C -0.423(2) -0.1872(14) -0.9581(10) 0.048(4) Uani 1 1 d .
H3 H -0.4818 -0.1227 -0.9826 0.058 Uiso 1 1 calc R
C22 C -0.190(2) -0.6041(13) -0.5845(10) 0.048(3) Uani 1 1 d .
H22 H -0.2806 -0.5507 -0.5762 0.058 Uiso 1 1 calc R
C44 C -0.1459(17) 0.1519(11) -0.3969(10) 0.040(3) Uani 1 1 d .
H44 H -0.0506 0.1015 -0.4035 0.047 Uiso 1 1 calc R
C8 C -0.1248(18) -0.2366(12) -0.7092(10) 0.035(3) Uani 1 1 d .
C6 C -0.259(2) -0.3918(11) -0.8826(10) 0.042(3) Uani 1 1 d .
H6 H -0.2115 -0.4600 -0.8585 0.050 Uiso 1 1 calc R
C40 C -0.486(2) 0.1752(11) -0.4195(11) 0.044(3) Uani 1 1 d .
H40 H -0.6171 0.1401 -0.4418 0.053 Uiso 1 1 calc R
C29 C 0.021(2) -0.0421(13) -0.0023(10) 0.040(3) Uani 1 1 d .
C21 C -0.252(3) -0.7329(14) -0.6282(12) 0.061(4) Uani 1 1 d .
H21 H -0.3834 -0.7676 -0.6516 0.073 Uiso 1 1 calc R
C41 C -0.421(3) 0.3065(16) -0.3737(13) 0.070(5) Uani 1 1 d .
H41 H -0.5131 0.3594 -0.3659 0.084 Uiso 1 1 calc R
C14 C 0.3091(19) -0.0312(13) -0.2434(9) 0.041(3) Uani 1 1 d .
C18 C 0.142(2) -0.6302(14) -0.5642(10) 0.051(4) Uani 1 1 d .
H18 H 0.2732 -0.5946 -0.5441 0.061 Uiso 1 1 calc R
C2 C -0.440(2) -0.3039(15) -1.0172(10) 0.043(3) Uani 1 1 d .
C15 C 0.450(3) 0.1438(15) -0.1045(15) 0.088(6) Uani 1 1 d .
H15A H 0.3254 0.1725 -0.1113 0.105 Uiso 1 1 calc R
H15B H 0.5240 0.1887 -0.1426 0.105 Uiso 1 1 calc R
C19 C 0.089(3) -0.7572(13) -0.6044(9) 0.055(5) Uani 1 1 d .
H19 H 0.1831 -0.8088 -0.6111 0.067 Uiso 1 1 calc R
C1 C -0.503(3) -0.4731(15) -1.1481(9) 0.061(4) Uani 1 1 d .
H1A H -0.4231 -0.4743 -1.1971 0.073 Uiso 1 1 calc R
H1B H -0.6247 -0.5301 -1.1809 0.073 Uiso 1 1 calc R
C37 C -0.804(3) -0.5956(15) -0.8712(13) 0.064(4) Uani 1 1 d .
H37A H -0.8941 -0.6313 -0.8364 0.076 Uiso 1 1 calc R
H37B H -0.6873 -0.6343 -0.8583 0.076 Uiso 1 1 calc R
C20 C -0.104(3) -0.8089(14) -0.6352(12) 0.068(5) Uani 1 1 d .
H20 H -0.1402 -0.8965 -0.6616 0.081 Uiso 1 1 calc R
C42 C -0.227(3) 0.3584(11) -0.3405(10) 0.065(5) Uani 1 1 d .
H42 H -0.1873 0.4446 -0.3094 0.078 Uiso 1 1 calc R
C38 C -0.895(3) -0.6202(17) -0.9861(16) 0.096(7) Uani 1 1 d .
H38A H -0.9227 -0.7106 -1.0143 0.144 Uiso 1 1 calc R
H38B H -0.8071 -0.5798 -1.0189 0.144 Uiso 1 1 calc R
H38C H -1.0140 -0.5856 -0.9976 0.144 Uiso 1 1 calc R
C13 C 0.287(2) -0.1743(12) -0.2743(9) 0.038(3) Uani 1 1 d .
H13 H 0.3377 -0.2206 -0.2266 0.045 Uiso 1 1 calc R
C16 C 0.555(3) 0.1716(15) 0.0038(13) 0.093(7) Uani 1 1 d .
H16A H 0.5797 0.2623 0.0304 0.140 Uiso 1 1 calc R
H16B H 0.6765 0.1401 0.0102 0.140 Uiso 1 1 calc R
H16C H 0.4784 0.1305 0.0417 0.140 Uiso 1 1 calc R

loop_
_atom_site_aniso_label
_atom_site_aniso_U_11
_atom_site_aniso_U_22
_atom_site_aniso_U_33
_atom_site_aniso_U_23
_atom_site_aniso_U_13
_atom_site_aniso_U_12
S2 0.0370(15) 0.0299(14) 0.0329(15) 0.0093(12) 0.0049(12) 0.0062(12)
S1 0.0372(15) 0.0311(14) 0.0277(14) 0.0036(12) 0.0025(12) 0.0046(13)
O4 0.066(8) 0.051(6) 0.040(6) 0.014(5) -0.008(6) 0.000(6)
O9 0.086(8) 0.025(4) 0.033(5) 0.010(4) -0.003(5) 0.017(5)
O7 0.125(11) 0.059(7) 0.035(6) -0.002(5) -0.009(7) 0.032(8)
N2 0.041(6) 0.022(5) 0.035(5) 0.004(4) -0.002(5) 0.003(5)
O12 0.063(6) 0.031(4) 0.052(6) -0.009(4) -0.013(5) 0.011(4)
O11 0.064(7) 0.048(6) 0.056(7) 0.017(5) -0.004(6) 0.010(6)
N1 0.033(6) 0.032(5) 0.024(5) 0.004(4) 0.004(4) 0.003(5)
O6 0.081(8) 0.041(5) 0.031(5) 0.001(4) -0.004(5) 0.003(5)
C35 0.041(7) 0.045(7) 0.032(7) 0.019(6) 0.004(6) 0.015(6)
O3 0.066(7) 0.042(5) 0.045(6) 0.002(5) -0.010(5) 0.003(5)
O8 0.069(7) 0.083(8) 0.032(6) 0.001(5) -0.015(5) 0.028(7)
O1 0.102(9) 0.065(7) 0.028(5) 0.013(5) -0.004(5) 0.036(7)
O5 0.062(7) 0.039(6) 0.047(6) 0.006(5) -0.005(5) 0.008(5)
O2 0.120(11) 0.059(7) 0.030(5) -0.011(5) -0.019(6) 0.041(7)
C28 0.066(8) 0.057(7) 0.012(5) 0.005(5) -0.009(5) 0.021(6)
C7 0.066(9) 0.036(7) 0.038(7) 0.000(6) 0.011(6) 0.018(7)
O10 0.074(7) 0.028(5) 0.033(5) 0.012(4) -0.013(5) 0.001(5)
C17 0.039(6) 0.019(4) 0.018(5) -0.001(4) -0.005(4) -0.015(4)
C43 0.056(8) 0.043(7) 0.058(9) 0.012(7) 0.002(7) -0.016(7)
C39 0.056(7) 0.043(6) 0.030(6) 0.016(5) 0.009(5) 0.027(6)
C24 0.048(7) 0.043(7) 0.021(6) 0.005(5) 0.002(5) 0.004(6)
C27 0.028(6) 0.054(7) 0.033(6) 0.015(6) 0.006(5) 0.005(5)
C34 0.025(5) 0.025(5) 0.043(6) 0.009(5) 0.008(5) 0.007(4)
C36 0.015(4) 0.041(6) 0.045(7) -0.003(5) 0.000(4) 0.005(4)
C26 0.054(8) 0.034(7) 0.030(7) 0.003(6) -0.001(6) 0.000(6)
C9 0.030(6) 0.030(6) 0.035(6) -0.009(5) 0.005(5) 0.006(5)
C33 0.037(6) 0.032(6) 0.033(6) -0.001(5) -0.005(5) -0.005(5)
C11 0.040(6) 0.028(6) 0.029(6) 0.013(5) 0.002(5) 0.001(5)
C25 0.063(8) 0.042(7) 0.054(9) 0.025(7) 0.017(7) 0.013(6)
C10 0.036(6) 0.035(6) 0.022(5) 0.006(4) 0.009(5) 0.006(5)
C5 0.050(7) 0.023(5) 0.023(6) 0.006(4) 0.004(5) 0.008(5)
C4 0.047(7) 0.039(7) 0.032(7) 0.012(5) 0.006(6) 0.018(6)
C30 0.051(7) 0.038(6) 0.012(5) 0.003(4) -0.005(4) 0.003(5)
C32 0.031(6) 0.022(5) 0.038(7) 0.008(5) 0.006(5) 0.007(5)
C31 0.045(7) 0.031(5) 0.023(5) 0.020(4) 0.003(5) 0.003(5)
C12 0.032(6) 0.048(7) 0.012(5) 0.008(5) -0.001(4) 0.000(6)
C23 0.090(12) 0.056(9) 0.058(9) -0.013(7) -0.030(8) 0.031(9)
C3 0.056(7) 0.053(8) 0.031(7) 0.014(6) -0.010(5) 0.025(6)
C22 0.061(9) 0.045(7) 0.038(7) 0.007(6) 0.014(6) 0.012(6)
C44 0.031(6) 0.030(6) 0.048(7) 0.017(5) -0.010(5) -0.006(5)
C8 0.028(6) 0.030(6) 0.050(7) 0.014(5) 0.011(5) 0.009(5)
C6 0.058(8) 0.027(5) 0.047(7) 0.018(5) 0.012(6) 0.018(6)
C40 0.051(7) 0.023(5) 0.054(8) 0.004(5) 0.011(6) 0.004(5)
C29 0.048(8) 0.041(7) 0.025(7) 0.006(5) -0.001(6) 0.006(6)
C21 0.077(10) 0.037(7) 0.047(8) 0.003(6) -0.018(7) -0.005(7)
C41 0.102(13) 0.057(9) 0.071(10) 0.023(8) 0.039(9) 0.042(9)
C14 0.053(7) 0.044(7) 0.022(5) 0.012(5) 0.003(5) 0.002(6)
C18 0.055(8) 0.067(9) 0.030(6) 0.012(6) 0.000(6) 0.026(7)
C2 0.046(7) 0.062(9) 0.030(7) 0.025(7) 0.005(6) 0.024(7)
C15 0.120(15) 0.037(7) 0.084(12) -0.027(7) 0.015(10) 0.008(9)
C19 0.099(14) 0.034(6) 0.027(5) -0.005(5) 0.002(7) 0.026(8)
C1 0.100(12) 0.065(9) 0.014(5) 0.008(5) 0.010(6) 0.010(8)
C37 0.084(10) 0.036(7) 0.050(8) -0.004(6) -0.015(7) 0.009(7)
C20 0.100(12) 0.044(7) 0.056(8) 0.024(6) 0.010(8) -0.005(8)
C42 0.113(15) 0.021(5) 0.041(7) -0.023(5) 0.000(8) 0.014(7)
C38 0.115(16) 0.070(11) 0.085(13) -0.021(10) 0.004(11) 0.044(11)
C13 0.044(7) 0.032(6) 0.031(6) 0.004(5) 0.003(5) 0.000(6)
C16 0.142(17) 0.053(9) 0.042(8) -0.026(7) -0.016(9) -0.023(10)

loop_
_atom_type_symbol
_atom_type_description
_atom_type_scat_dispersion_real
_atom_type_scat_dispersion_imag
_atom_type_scat_source
C C 0.0033 0.0016 'International Tables Vol C Tables 4.2.6.8 and 6.1.1.4'
H H 0.0000 0.0000 'International Tables Vol C Tables 4.2.6.8 and 6.1.1.4'
N N 0.0061 0.0033 'International Tables Vol C Tables 4.2.6.8 and 6.1.1.4'
O O 0.0106 0.0060 'International Tables Vol C Tables 4.2.6.8 and 6.1.1.4'
S S 0.1246 0.1234 'International Tables Vol C Tables 4.2.6.8 and 6.1.1.4'

loop_
_geom_angle_atom_site_label_1
_geom_angle_atom_site_label_2
_geom_angle_atom_site_label_3
_geom_angle
C34 S2 C32 93.0(6)
C12 S1 C10 88.8(6)
C29 O7 C23 107.2(11)
C33 N2 C32 118.3(10)
C33 N2 C39 120.4(10)
C32 N2 C39 121.3(10)
C36 O12 C37 116.8(11)
C11 N1 C10 114.8(11)
C11 N1 C17 121.2(10)
C10 N1 C17 124.0(10)
C14 O6 C15 114.9(12)
C34 C35 C36 123.9(11)
C24 O8 C23 103.8(10)
C1 O1 C2 109.4(10)
C7 O2 C1 103.8(11)
C27 C28 C29 119.5(12)
C6 C7 O2 126.7(13)
C6 C7 C2 122.5(13)
O2 C7 C2 110.7(13)
C18 C17 C22 120.3(11)
C18 C17 N1 121.6(11)
C22 C17 N1 118.0(11)
C42 C43 C44 123.8(15)
C44 C39 C40 122.4(13)
C44 C39 N2 120.5(11)
C40 C39 N2 117.0(13)
C29 C24 O8 111.6(12)
C29 C24 C25 121.0(12)
O8 C24 C25 127.4(12)
C28 C27 C26 119.7(13)
C28 C27 C30 122.9(11)
C26 C27 C30 117.4(13)
C35 C34 C33 119.9(11)
C35 C34 S2 128.6(10)
C33 C34 S2 111.5(8)
O11 C36 O12 121.2(12)
O11 C36 C35 123.7(12)
O12 C36 C35 115.0(11)
C25 C26 C27 120.8(14)
C10 C9 C8 123.4(11)
O10 C33 N2 125.7(11)
O10 C33 C34 127.1(12)
N2 C33 C34 107.2(10)
O4 C11 N1 124.5(12)
O4 C11 C12 124.5(12)
N1 C11 C12 110.9(9)
C26 C25 C24 118.3(12)
C9 C10 N1 123.7(12)
C9 C10 S1 122.8(10)
N1 C10 S1 113.5(9)
C4 C5 C6 119.6(12)
C4 C5 C8 116.8(11)
C6 C5 C8 123.6(10)
C5 C4 C3 122.5(13)
O9 C30 C31 123.4(10)
O9 C30 C27 118.9(11)
C31 C30 C27 117.7(11)
C31 C32 N2 124.2(11)
C31 C32 S2 125.8(9)
N2 C32 S2 110.0(9)
C32 C31 C30 119.4(11)
C13 C12 C11 121.4(11)
C13 C12 S1 126.7(11)
C11 C12 S1 111.9(8)
O7 C23 O8 107.9(12)
C2 C3 C4 115.9(11)
C21 C22 C17 121.0(14)
C39 C44 C43 117.4(13)
O3 C8 C9 117.8(12)
O3 C8 C5 122.7(11)
C9 C8 C5 119.5(11)
C7 C6 C5 116.2(11)
C41 C40 C39 115.8(14)
C24 C29 O7 109.0(12)
C24 C29 C28 120.7(13)
O7 C29 C28 130.3(12)
C22 C21 C20 116.2(15)
C40 C41 C42 122.0(13)
O5 C14 O6 125.4(13)
O5 C14 C13 125.2(12)
O6 C14 C13 109.1(10)
C17 C18 C19 121.2(15)
C3 C2 O1 129.3(12)
C3 C2 C7 123.1(12)
O1 C2 C7 107.6(13)
O6 C15 C16 109.1(14)
C20 C19 C18 119.2(14)
O1 C1 O2 107.7(11)
O12 C37 C38 106.4(12)
C19 C20 C21 122.1(13)
C43 C42 C41 118.6(12)
C12 C13 C14 120.1(11)

loop_
_geom_bond_atom_site_label_1
_geom_bond_atom_site_label_2
_geom_bond_distance
S2 C34 1.751(12)
S2 C32 1.777(12)
S1 C12 1.751(11)
S1 C10 1.741(13)
O4 C11 1.253(14)
O9 C30 1.211(15)
O7 C29 1.368(17)
O7 C23 1.421(17)
N2 C33 1.430(16)
N2 C32 1.402(14)
N2 C39 1.420(16)
O12 C36 1.322(15)
O12 C37 1.491(17)
O11 C36 1.247(15)
N1 C11 1.346(17)
N1 C10 1.374(15)
N1 C17 1.484(14)
O6 C14 1.375(15)
O6 C15 1.427(16)
C35 C34 1.292(17)
C35 C36 1.429(17)
O3 C8 1.256(16)
O8 C24 1.400(15)
O8 C23 1.432(19)
O1 C1 1.395(18)
O1 C2 1.343(17)
O5 C14 1.171(14)
O2 C7 1.386(17)
O2 C1 1.455(16)
C28 C27 1.362(19)
C28 C29 1.393(16)
C7 C6 1.351(17)
C7 C2 1.406(19)
O10 C33 1.165(15)
C17 C18 1.361(18)
C17 C22 1.386(19)
C43 C42 1.33(2)
C43 C44 1.396(18)
C39 C44 1.365(19)
C39 C40 1.410(18)
C24 C29 1.346(18)
C24 C25 1.39(2)
C27 C26 1.390(19)
C27 C30 1.507(16)
C34 C33 1.536(15)
C26 C25 1.379(19)
C9 C10 1.394(16)
C9 C8 1.461(16)
C11 C12 1.453(17)
C5 C4 1.412(16)
C5 C6 1.426(17)
C5 C8 1.470(17)
C4 C3 1.395(16)
C30 C31 1.450(15)
C32 C31 1.319(15)
C12 C13 1.385(16)
C3 C2 1.34(2)
C22 C21 1.385(19)
C40 C41 1.42(2)
C21 C20 1.42(2)
C41 C42 1.38(2)
C14 C13 1.503(17)
C18 C19 1.353(19)
C15 C16 1.46(2)
C19 C20 1.37(2)
C37 C38 1.53(2)
